data_7235485
loop_
_publ_author_name
'Li, Min'
'Peng, Yan-Fen'
'Zhao, Shan'
'Li, Bao-Long'
'Li, Hai-Yan'

_publ_section_title
;
 Syntheses, structures and properties of two zinc coordination polymers
 based on bis(triazole) and sulfoisophthalate
;
_journal_issue 27
_journal_name_full 'RSC Advances'
_journal_page_first 14241
_journal_paper_doi 10.1039/c4ra00531g
_journal_volume 4
_journal_year 2014
_chemical_formula_sum 'C48 H58 N12 O20 S2 Zn3'
_chemical_formula_weight 1383.29
_space_group_IT_number 2
_space_group_name_Hall '-P 1'
_space_group_name_H-M_alt 'P -1'
_symmetry_cell_setting triclinic
_symmetry_Int_Tables_number 2
_symmetry_space_group_name_Hall '-P 1'
_symmetry_space_group_name_H-M 'P -1'
_atom_sites_solution_hydrogens geom
_atom_sites_solution_primary direct
_atom_sites_solution_secondary difmap
_audit_creation_method SHELXL-97
_cell_angle_alpha 65.881(14)
_cell_angle_beta 74.327(16)
_cell_angle_gamma 86.14(2)
_cell_formula_units_Z 1
_cell_length_a 9.8033(17)
_cell_length_b 12.462(2)
_cell_length_c 13.8706(14)
_cell_measurement_reflns_used 5076
_cell_measurement_temperature 293(2)
_cell_measurement_theta_max 25.3
_cell_measurement_theta_min 3.1
_cell_volume 1487.3(4)
_computing_cell_refinement CrystalClear
_computing_data_collection CrystalClear
_computing_data_reduction CrystalStructure
_computing_molecular_graphics 'Bruker SHELXTL'
_computing_publication_material 'Bruker SHELXTL'
_computing_structure_refinement 'SHELXL-97 (Sheldrick, 1997)'
_computing_structure_solution 'SHELXS-97 (Sheldrick, 1990)'
_diffrn_ambient_temperature 293(2)
_diffrn_detector_area_resol_mean 7.31
_diffrn_measured_fraction_theta_full 0.992
_diffrn_measured_fraction_theta_max 0.992
_diffrn_measurement_device_type 'Rigaku Mercury CCD'
_diffrn_measurement_method \w
_diffrn_radiation_monochromator graphite
_diffrn_radiation_source 'fine-focus sealed tube'
_diffrn_radiation_type MoK\a
_diffrn_radiation_wavelength 0.71070
_diffrn_reflns_av_R_equivalents 0.0545
_diffrn_reflns_av_sigmaI/netI 0.0770
_diffrn_reflns_limit_h_max 11
_diffrn_reflns_limit_h_min -11
_diffrn_reflns_limit_k_max 15
_diffrn_reflns_limit_k_min -13
_diffrn_reflns_limit_l_max 16
_diffrn_reflns_limit_l_min -16
_diffrn_reflns_number 14181
_diffrn_reflns_theta_full 25.35
_diffrn_reflns_theta_max 25.35
_diffrn_reflns_theta_min 3.06
_diffrn_standards_decay_% 0
_diffrn_standards_interval_count 0
_diffrn_standards_interval_time 0
_diffrn_standards_number 0
_exptl_absorpt_coefficient_mu 1.353
_exptl_absorpt_correction_T_max 0.8766
_exptl_absorpt_correction_T_min 0.4975
_exptl_absorpt_correction_type multi-scan
_exptl_absorpt_process_details 'Jacobson, R. (1998) Private communication'
_exptl_crystal_colour colorless
_exptl_crystal_density_diffrn 1.544
_exptl_crystal_density_method 'not measured'
_exptl_crystal_description block
_exptl_crystal_F_000 712
_exptl_crystal_size_max 0.60
_exptl_crystal_size_mid 0.20
_exptl_crystal_size_min 0.10
_refine_diff_density_max 0.877
_refine_diff_density_min -0.514
_refine_diff_density_rms 0.092
_refine_ls_extinction_method none
_refine_ls_goodness_of_fit_ref 1.054
_refine_ls_hydrogen_treatment mixed
_refine_ls_matrix_type full
_refine_ls_number_parameters 404
_refine_ls_number_reflns 5398
_refine_ls_number_restraints 7
_refine_ls_restrained_S_all 1.053
_refine_ls_R_factor_all 0.1028
_refine_ls_R_factor_gt 0.0679
_refine_ls_shift/su_max 0.000
_refine_ls_shift/su_mean 0.000
_refine_ls_structure_factor_coef Fsqd
_refine_ls_weighting_details 'calc w=1/[\s^2^(Fo^2^)+(0.0698P)^2^+2.7320P] where P=(Fo^2^+2Fc^2^)/3'
_refine_ls_weighting_scheme calc
_refine_ls_wR_factor_gt 0.1499
_refine_ls_wR_factor_ref 0.1701
_reflns_number_gt 3855
_reflns_number_total 5398
_reflns_threshold_expression >2sigma(I)
_cod_data_source_file c4ra00531g2.cif
_cod_data_source_block Zn-tmtz-sip(2)
_cod_depositor_comments
;
The following automatic conversions were performed:

data item '_exptl_absorpt_correction_type' value 'Multi-scan' was
changed to 'multi-scan' in accordance with the
/home/saulius/struct/COD-crude-data/automatic-downloads/DataCite-retrospective/RSC/depositions/lib/dictionaries/cif_core.dic
dictionary named 'cif_core.dic' version 2.4.2 last updated on
2011-04-26.

data item '_symmetry_cell_setting' value 'Triclinic' was changed to
'triclinic' in accordance with the
/home/saulius/struct/COD-crude-data/automatic-downloads/DataCite-retrospective/RSC/depositions/lib/dictionaries/cif_core.dic
dictionary named 'cif_core.dic' version 2.4.2 last updated on
2011-04-26.

Automatic conversion script
Id: cif_fix_values 6909 2019-04-08 15:41:33Z antanas 
;
_cod_database_code 7235485

loop_
_symmetry_equiv_pos_as_xyz
'x, y, z'
'-x, -y, -z'

loop_
_atom_site_label
_atom_site_type_symbol
_atom_site_fract_x
_atom_site_fract_y
_atom_site_fract_z
_atom_site_U_iso_or_equiv
_atom_site_adp_type
_atom_site_occupancy
_atom_site_symmetry_multiplicity
_atom_site_calc_flag
_atom_site_refinement_flags
Zn1 Zn 1.5000 1.0000 0.0000 0.0382(3) Uani 1 2 d S
Zn2 Zn 0.62452(6) 0.06817(6) 0.55577(5) 0.0343(2) Uani 1 1 d .
S1 S 0.01871(15) -0.21595(14) 0.99805(12) 0.0386(4) Uani 1 1 d .
O1 O 0.4288(4) 0.0378(4) 0.6463(3) 0.0386(10) Uani 1 1 d .
O2 O 0.3531(4) 0.0595(3) 0.5024(3) 0.0346(9) Uani 1 1 d .
O3 O -0.1772(4) 0.0861(4) 0.5689(4) 0.0460(11) Uani 1 1 d .
O4 O -0.3059(4) -0.0550(4) 0.7126(3) 0.0534(12) Uani 1 1 d .
O5 O -0.1296(4) -0.2178(5) 1.0526(4) 0.0653(14) Uani 1 1 d .
O6 O 0.1104(6) -0.1654(5) 1.0353(4) 0.0799(18) Uani 1 1 d .
O7 O 0.0635(6) -0.3288(4) 0.9978(4) 0.0719(15) Uani 1 1 d .
O8 O 1.7065(4) 0.9767(4) 0.0284(4) 0.0514(11) Uani 1 1 d D
H1W H 1.773(5) 1.033(3) 0.007(5) 0.062 Uiso 1 1 d D
H2W H 1.753(5) 0.911(3) 0.045(6) 0.062 Uiso 1 1 d D
O9 O 1.4660(5) 1.1223(4) 0.0717(4) 0.0552(12) Uani 1 1 d D
H3W H 1.418(6) 1.101(5) 0.142(2) 0.066 Uiso 1 1 d D
H4W H 1.497(7) 1.196(3) 0.051(4) 0.066 Uiso 1 1 d D
O10 O 0.3710(8) -0.3254(7) 0.9894(8) 0.101(3) Uani 0.75 1 d P
O11 O 0.340(5) -0.425(3) 0.984(2) 0.153(15) Uani 0.25 1 d P
N1 N 1.2981(6) 0.7250(5) 0.3050(4) 0.0511(14) Uani 1 1 d .
N2 N 1.4091(6) 0.7533(5) 0.3323(4) 0.0559(15) Uani 1 1 d .
N3 N 1.4184(5) 0.8627(4) 0.1558(4) 0.0385(12) Uani 1 1 d .
N4 N 0.7619(6) 0.3618(5) 0.2687(4) 0.0526(15) Uani 1 1 d .
N5 N 0.6444(6) 0.3391(5) 0.2440(5) 0.0596(16) Uani 1 1 d .
N6 N 0.6510(5) 0.2115(4) 0.4118(4) 0.0392(12) Uani 1 1 d .
C1 C 1.1050(8) 0.5842(6) 0.3425(5) 0.0545(18) Uani 1 1 d .
C2 C 1.1637(7) 0.5030(6) 0.2985(6) 0.0589(19) Uani 1 1 d .
C3 C 1.0837(7) 0.4597(6) 0.2516(6) 0.0558(18) Uani 1 1 d .
C4 C 0.9482(7) 0.4956(5) 0.2505(5) 0.0466(16) Uani 1 1 d .
C5 C 0.8868(7) 0.5710(5) 0.2996(5) 0.0487(16) Uani 1 1 d .
C6 C 0.9670(8) 0.6166(5) 0.3437(5) 0.0521(17) Uani 1 1 d .
C7 C 1.1929(9) 0.6334(7) 0.3908(6) 0.0749(18) Uani 1 1 d .
H7A H 1.1308 0.6665 0.4379 0.090 Uiso 1 1 calc RD
H7B H 1.2415 0.5701 0.4353 0.090 Uiso 1 1 calc R
C8 C 1.3142(9) 0.4666(9) 0.2978(9) 0.109(4) Uani 1 1 d .
H8A H 1.3327 0.4590 0.3648 0.163 Uiso 1 1 calc R
H8B H 1.3791 0.5252 0.2368 0.163 Uiso 1 1 calc R
H8C H 1.3263 0.3925 0.2914 0.163 Uiso 1 1 calc R
C9 C 1.1447(11) 0.3714(9) 0.2030(9) 0.111(4) Uani 1 1 d .
H9A H 1.0689 0.3322 0.1964 0.167 Uiso 1 1 calc R
H9B H 1.1950 0.3145 0.2501 0.167 Uiso 1 1 calc R
H9C H 1.2085 0.4120 0.1319 0.167 Uiso 1 1 calc R
C10 C 0.8649(9) 0.4592(7) 0.1907(6) 0.0749(18) Uani 1 1 d .
H10A H 0.8152 0.5258 0.1515 0.090 Uiso 1 1 calc R
H10B H 0.9293 0.4347 0.1376 0.090 Uiso 1 1 calc R
C11 C 0.7340(8) 0.6035(7) 0.3049(7) 0.081(3) Uani 1 1 d .
H11A H 0.6828 0.5863 0.3795 0.121 Uiso 1 1 calc R
H11B H 0.6913 0.5588 0.2774 0.121 Uiso 1 1 calc R
H11C H 0.7312 0.6859 0.2610 0.121 Uiso 1 1 calc R
C12 C 0.9075(11) 0.7092(8) 0.3866(9) 0.107(4) Uani 1 1 d .
H12A H 0.9780 0.7717 0.3601 0.160 Uiso 1 1 calc RD
H12B H 0.8818 0.6741 0.4653 0.160 Uiso 1 1 calc R
H12C H 0.8251 0.7401 0.3616 0.160 Uiso 1 1 calc R
C13 C 1.4792(6) 0.8360(6) 0.2390(5) 0.0437(15) Uani 1 1 d .
H13A H 1.5635 0.8729 0.2309 0.052 Uiso 1 1 calc R
C14 C 1.3041(7) 0.7904(6) 0.2019(5) 0.0476(16) Uani 1 1 d .
H14A H 1.2378 0.7866 0.1664 0.057 Uiso 1 1 calc R
C15 C 0.5823(7) 0.2495(5) 0.3330(5) 0.0475(16) Uani 1 1 d .
H15A H 0.4967 0.2144 0.3412 0.057 Uiso 1 1 calc R
C16 C 0.7652(7) 0.2849(6) 0.3673(5) 0.0482(16) Uani 1 1 d .
H16A H 0.8365 0.2824 0.4007 0.058 Uiso 1 1 calc R
C17 C 0.1879(5) -0.0117(5) 0.6786(4) 0.0292(12) Uani 1 1 d .
C18 C 0.0708(5) 0.0122(5) 0.6363(4) 0.0284(12) Uani 1 1 d .
H18A H 0.0819 0.0555 0.5617 0.034 Uiso 1 1 calc R
C19 C -0.0631(5) -0.0292(5) 0.7064(4) 0.0291(12) Uani 1 1 d .
C20 C -0.0787(5) -0.0977(5) 0.8164(4) 0.0326(13) Uani 1 1 d .
H20A H -0.1681 -0.1281 0.8625 0.039 Uiso 1 1 calc R
C21 C 0.0384(5) -0.1214(5) 0.8585(4) 0.0311(12) Uani 1 1 d .
C22 C 0.1713(5) -0.0780(5) 0.7895(5) 0.0333(13) Uani 1 1 d .
H22A H 0.2500 -0.0933 0.8176 0.040 Uiso 1 1 calc R
C23 C 0.3329(5) 0.0321(5) 0.6034(4) 0.0305(12) Uani 1 1 d .
C24 C -0.1901(6) 0.0010(6) 0.6609(5) 0.0364(14) Uani 1 1 d .

loop_
_atom_site_aniso_label
_atom_site_aniso_U_11
_atom_site_aniso_U_22
_atom_site_aniso_U_33
_atom_site_aniso_U_23
_atom_site_aniso_U_13
_atom_site_aniso_U_12
Zn1 0.0332(5) 0.0452(6) 0.0329(6) -0.0152(5) -0.0019(4) -0.0089(4)
Zn2 0.0225(3) 0.0464(4) 0.0284(4) -0.0080(3) -0.0074(3) -0.0058(3)
S1 0.0324(8) 0.0455(9) 0.0287(8) -0.0045(7) -0.0086(6) -0.0066(6)
O1 0.0222(19) 0.062(3) 0.032(2) -0.019(2) -0.0071(16) -0.0062(18)
O2 0.0265(19) 0.048(2) 0.022(2) -0.0088(18) -0.0021(15) -0.0095(17)
O3 0.040(2) 0.055(3) 0.047(3) -0.015(2) -0.025(2) 0.002(2)
O4 0.023(2) 0.099(4) 0.043(3) -0.032(3) -0.0076(18) -0.007(2)
O5 0.040(2) 0.090(4) 0.036(3) -0.004(3) 0.0008(19) 0.005(2)
O6 0.092(4) 0.094(4) 0.039(3) 0.006(3) -0.033(3) -0.050(3)
O7 0.102(4) 0.039(3) 0.056(3) -0.006(2) -0.016(3) 0.014(3)
O8 0.035(2) 0.057(3) 0.058(3) -0.020(3) -0.010(2) -0.007(2)
O9 0.063(3) 0.056(3) 0.044(3) -0.027(3) 0.005(2) -0.018(2)
O10 0.058(5) 0.066(5) 0.150(9) -0.018(6) -0.019(5) -0.007(4)
O11 0.29(5) 0.09(2) 0.043(15) 0.008(15) -0.04(2) 0.02(3)
N1 0.059(3) 0.056(4) 0.037(3) -0.012(3) -0.016(3) -0.025(3)
N2 0.055(3) 0.072(4) 0.041(3) -0.018(3) -0.018(3) -0.014(3)
N3 0.039(3) 0.041(3) 0.032(3) -0.013(2) -0.005(2) -0.010(2)
N4 0.057(3) 0.050(3) 0.042(3) -0.005(3) -0.016(3) -0.025(3)
N5 0.063(4) 0.052(4) 0.055(4) -0.005(3) -0.024(3) -0.013(3)
N6 0.041(3) 0.037(3) 0.031(3) -0.003(2) -0.013(2) -0.005(2)
C1 0.064(5) 0.049(4) 0.038(4) -0.006(3) -0.005(3) -0.027(4)
C2 0.045(4) 0.052(4) 0.062(5) -0.007(4) -0.010(3) -0.003(3)
C3 0.057(4) 0.043(4) 0.056(5) -0.021(4) 0.005(3) -0.005(3)
C4 0.054(4) 0.032(3) 0.040(4) -0.003(3) -0.005(3) -0.016(3)
C5 0.052(4) 0.032(3) 0.040(4) 0.005(3) -0.008(3) -0.006(3)
C6 0.071(5) 0.029(3) 0.043(4) -0.010(3) 0.002(3) -0.008(3)
C7 0.093(4) 0.076(4) 0.038(3) -0.002(3) -0.011(3) -0.052(3)
C8 0.055(5) 0.114(8) 0.128(9) -0.023(7) -0.023(5) 0.006(5)
C9 0.103(8) 0.102(8) 0.143(10) -0.079(8) -0.008(7) 0.008(6)
C10 0.093(4) 0.076(4) 0.038(3) -0.002(3) -0.011(3) -0.052(3)
C11 0.064(5) 0.064(5) 0.084(6) -0.003(5) -0.014(4) 0.007(4)
C12 0.133(9) 0.059(6) 0.115(9) -0.041(6) 0.003(7) -0.011(6)
C13 0.035(3) 0.064(4) 0.036(4) -0.024(3) -0.006(3) -0.009(3)
C14 0.055(4) 0.056(4) 0.025(3) -0.005(3) -0.012(3) -0.025(3)
C15 0.043(4) 0.043(4) 0.039(4) 0.006(3) -0.018(3) -0.006(3)
C16 0.051(4) 0.051(4) 0.037(4) -0.009(3) -0.014(3) -0.010(3)
C17 0.026(3) 0.028(3) 0.029(3) -0.008(3) -0.006(2) 0.000(2)
C18 0.027(3) 0.031(3) 0.028(3) -0.011(2) -0.007(2) -0.004(2)
C19 0.025(3) 0.038(3) 0.029(3) -0.016(3) -0.010(2) 0.002(2)
C20 0.024(3) 0.041(3) 0.028(3) -0.012(3) 0.000(2) -0.006(2)
C21 0.026(3) 0.033(3) 0.030(3) -0.006(3) -0.009(2) -0.004(2)
C22 0.023(3) 0.036(3) 0.042(3) -0.016(3) -0.010(2) 0.001(2)
C23 0.024(3) 0.031(3) 0.032(3) -0.012(3) -0.003(2) 0.001(2)
C24 0.030(3) 0.056(4) 0.036(4) -0.029(3) -0.014(3) 0.010(3)

loop_
_atom_type_symbol
_atom_type_description
_atom_type_scat_dispersion_real
_atom_type_scat_dispersion_imag
_atom_type_scat_source
C C 0.0033 0.0016 'International Tables Vol C Tables 4.2.6.8 and 6.1.1.4'
H H 0.0000 0.0000 'International Tables Vol C Tables 4.2.6.8 and 6.1.1.4'
N N 0.0061 0.0033 'International Tables Vol C Tables 4.2.6.8 and 6.1.1.4'
O O 0.0106 0.0060 'International Tables Vol C Tables 4.2.6.8 and 6.1.1.4'
Zn Zn 0.2839 1.4301 'International Tables Vol C Tables 4.2.6.8 and 6.1.1.4'
S S 0.1246 0.1234 'International Tables Vol C Tables 4.2.6.8 and 6.1.1.4'

loop_
_geom_angle_atom_site_label_1
_geom_angle_atom_site_label_2
_geom_angle_atom_site_label_3
_geom_angle
_geom_angle_site_symmetry_1
_geom_angle_site_symmetry_3
O9 Zn1 O9 180.00(12) . 2_875
O9 Zn1 N3 90.10(18) . 2_875
O9 Zn1 N3 89.90(18) 2_875 2_875
O9 Zn1 N3 89.90(18) . .
O9 Zn1 N3 90.10(18) 2_875 .
N3 Zn1 N3 180.0(3) 2_875 .
O9 Zn1 O8 88.43(19) . .
O9 Zn1 O8 91.57(19) 2_875 .
N3 Zn1 O8 90.96(18) 2_875 .
N3 Zn1 O8 89.04(18) . .
O9 Zn1 O8 91.57(19) . 2_875
O9 Zn1 O8 88.43(19) 2_875 2_875
N3 Zn1 O8 89.04(18) 2_875 2_875
N3 Zn1 O8 90.96(18) . 2_875
O8 Zn1 O8 180.0 . 2_875
O1 Zn2 N6 113.35(18) . .
O1 Zn2 O2 102.07(15) . 2_656
N6 Zn2 O2 98.95(18) . 2_656
O1 Zn2 O3 139.32(17) . 1_655
N6 Zn2 O3 94.28(18) . 1_655
O2 Zn2 O3 102.35(16) 2_656 1_655
O1 Zn2 O4 87.95(15) . 1_655
N6 Zn2 O4 152.91(17) . 1_655
O2 Zn2 O4 92.25(16) 2_656 1_655
O3 Zn2 O4 59.09(15) 1_655 1_655
O1 Zn2 C24 114.90(17) . 1_655
N6 Zn2 C24 124.0(2) . 1_655
O2 Zn2 C24 97.12(16) 2_656 1_655
O3 Zn2 C24 29.79(17) 1_655 1_655
O4 Zn2 C24 29.34(16) 1_655 1_655
O6 S1 O5 113.4(3) . .
O6 S1 O7 112.5(4) . .
O5 S1 O7 113.0(3) . .
O6 S1 C21 105.9(3) . .
O5 S1 C21 106.0(3) . .
O7 S1 C21 105.1(3) . .
C23 O1 Zn2 118.2(3) . .
C23 O2 Zn2 120.2(4) . 2_656
C24 O3 Zn2 97.0(3) . 1_455
C24 O4 Zn2 83.4(4) . 1_455
Zn1 O8 H1W 126(4) . .
Zn1 O8 H2W 127(4) . .
H1W O8 H2W 104(3) . .
Zn1 O9 H3W 121(4) . .
Zn1 O9 H4W 135(4) . .
H3W O9 H4W 103(3) . .
C14 N1 N2 110.5(5) . .
C14 N1 C7 131.2(5) . .
N2 N1 C7 118.2(5) . .
C13 N2 N1 102.2(5) . .
C14 N3 C13 102.9(5) . .
C14 N3 Zn1 134.5(4) . .
C13 N3 Zn1 122.4(4) . .
C16 N4 N5 110.0(5) . .
C16 N4 C10 128.5(6) . .
N5 N4 C10 121.6(5) . .
C15 N5 N4 102.3(5) . .
C16 N6 C15 102.8(5) . .
C16 N6 Zn2 122.8(4) . .
C15 N6 Zn2 133.7(4) . .
C6 C1 C2 120.1(6) . .
C6 C1 C7 120.6(7) . .
C2 C1 C7 119.3(7) . .
C3 C2 C1 119.2(6) . .
C3 C2 C8 120.5(8) . .
C1 C2 C8 120.3(8) . .
C4 C3 C2 119.9(6) . .
C4 C3 C9 119.7(7) . .
C2 C3 C9 120.4(7) . .
C3 C4 C5 121.0(6) . .
C3 C4 C10 120.8(7) . .
C5 C4 C10 118.1(7) . .
C6 C5 C4 119.3(6) . .
C6 C5 C11 120.1(7) . .
C4 C5 C11 120.6(7) . .
C1 C6 C5 120.4(6) . .
C1 C6 C12 119.4(7) . .
C5 C6 C12 120.1(7) . .
N1 C7 C1 111.7(6) . .
N1 C7 H7A 109.3 . .
C1 C7 H7A 109.3 . .
N1 C7 H7B 109.3 . .
C1 C7 H7B 109.3 . .
H7A C7 H7B 107.9 . .
C2 C8 H8A 109.5 . .
C2 C8 H8B 109.5 . .
H8A C8 H8B 109.5 . .
C2 C8 H8C 109.5 . .
H8A C8 H8C 109.5 . .
H8B C8 H8C 109.5 . .
C3 C9 H9A 109.5 . .
C3 C9 H9B 109.5 . .
H9A C9 H9B 109.5 . .
C3 C9 H9C 109.5 . .
H9A C9 H9C 109.5 . .
H9B C9 H9C 109.5 . .
N4 C10 C4 110.4(5) . .
N4 C10 H10A 109.6 . .
C4 C10 H10A 109.6 . .
N4 C10 H10B 109.6 . .
C4 C10 H10B 109.6 . .
H10A C10 H10B 108.1 . .
C5 C11 H11A 109.5 . .
C5 C11 H11B 109.5 . .
H11A C11 H11B 109.5 . .
C5 C11 H11C 109.5 . .
H11A C11 H11C 109.5 . .
H11B C11 H11C 109.5 . .
C6 C12 H12A 109.5 . .
C6 C12 H12B 109.5 . .
H12A C12 H12B 109.5 . .
C6 C12 H12C 109.5 . .
H12A C12 H12C 109.5 . .
H12B C12 H12C 109.5 . .
N2 C13 N3 114.3(5) . .
N2 C13 H13A 122.9 . .
N3 C13 H13A 122.9 . .
N1 C14 N3 110.1(5) . .
N1 C14 H14A 124.9 . .
N3 C14 H14A 124.9 . .
N5 C15 N6 115.1(6) . .
N5 C15 H15A 122.5 . .
N6 C15 H15A 122.5 . .
N4 C16 N6 109.8(5) . .
N4 C16 H16A 125.1 . .
N6 C16 H16A 125.1 . .
C22 C17 C18 120.2(5) . .
C22 C17 C23 120.1(5) . .
C18 C17 C23 119.7(5) . .
C19 C18 C17 119.3(5) . .
C19 C18 H18A 120.3 . .
C17 C18 H18A 120.3 . .
C20 C19 C18 120.2(5) . .
C20 C19 C24 120.7(5) . .
C18 C19 C24 119.1(5) . .
C19 C20 C21 120.3(5) . .
C19 C20 H20A 119.8 . .
C21 C20 H20A 119.8 . .
C22 C21 C20 119.6(5) . .
C22 C21 S1 120.3(4) . .
C20 C21 S1 119.9(4) . .
C21 C22 C17 120.3(5) . .
C21 C22 H22A 119.9 . .
C17 C22 H22A 119.9 . .
O2 C23 O1 123.8(5) . .
O2 C23 C17 119.1(5) . .
O1 C23 C17 117.1(5) . .
O4 C24 O3 120.4(5) . .
O4 C24 C19 121.3(5) . .
O3 C24 C19 118.3(5) . .
O4 C24 Zn2 67.3(3) . 1_455
O3 C24 Zn2 53.2(3) . 1_455
C19 C24 Zn2 171.0(4) . 1_455

loop_
_geom_bond_atom_site_label_1
_geom_bond_atom_site_label_2
_geom_bond_distance
_geom_bond_site_symmetry_2
Zn1 O9 2.101(4) .
Zn1 O9 2.101(4) 2_875
Zn1 N3 2.113(5) 2_875
Zn1 N3 2.113(5) .
Zn1 O8 2.144(4) .
Zn1 O8 2.144(4) 2_875
Zn2 O1 1.952(4) .
Zn2 N6 2.028(5) .
Zn2 O2 2.033(4) 2_656
Zn2 O3 2.036(4) 1_655
Zn2 O4 2.342(4) 1_655
Zn2 C24 2.522(5) 1_655
S1 O6 1.436(5) .
S1 O5 1.443(4) .
S1 O7 1.446(5) .
S1 C21 1.771(5) .
O1 C23 1.260(6) .
O2 C23 1.260(6) .
O2 Zn2 2.033(4) 2_656
O3 C24 1.263(7) .
O3 Zn2 2.036(4) 1_455
O4 C24 1.244(7) .
O4 Zn2 2.342(4) 1_455
O8 H1W 0.890(19) .
O8 H2W 0.885(19) .
O9 H3W 0.897(19) .
O9 H4W 0.89(2) .
O10 O11 1.33(4) .
N1 C14 1.312(7) .
N1 N2 1.354(7) .
N1 C7 1.472(8) .
N2 C13 1.317(8) .
N3 C14 1.324(7) .
N3 C13 1.352(7) .
N4 C16 1.318(8) .
N4 N5 1.363(7) .
N4 C10 1.472(8) .
N5 C15 1.304(8) .
N6 C16 1.332(7) .
N6 C15 1.344(7) .
C1 C6 1.384(10) .
C1 C2 1.401(10) .
C1 C7 1.512(9) .
C2 C3 1.397(10) .
C2 C8 1.512(10) .
C3 C4 1.374(9) .
C3 C9 1.523(10) .
C4 C5 1.392(9) .
C4 C10 1.511(9) .
C5 C6 1.386(9) .
C5 C11 1.515(9) .
C6 C12 1.519(10) .
C7 H7A 0.9700 .
C7 H7B 0.9700 .
C8 H8A 0.9600 .
C8 H8B 0.9600 .
C8 H8C 0.9600 .
C9 H9A 0.9600 .
C9 H9B 0.9600 .
C9 H9C 0.9600 .
C10 H10A 0.9700 .
C10 H10B 0.9700 .
C11 H11A 0.9600 .
C11 H11B 0.9600 .
C11 H11C 0.9600 .
C12 H12A 0.9600 .
C12 H12B 0.9600 .
C12 H12C 0.9600 .
C13 H13A 0.9300 .
C14 H14A 0.9300 .
C15 H15A 0.9300 .
C16 H16A 0.9300 .
C17 C22 1.385(7) .
C17 C18 1.388(7) .
C17 C23 1.499(7) .
C18 C19 1.388(7) .
C18 H18A 0.9300 .
C19 C20 1.381(7) .
C19 C24 1.502(7) .
C20 C21 1.385(7) .
C20 H20A 0.9300 .
C21 C22 1.380(7) .
C22 H22A 0.9300 .
C24 Zn2 2.522(5) 1_455

loop_
_geom_hbond_atom_site_label_D
_geom_hbond_atom_site_label_H
_geom_hbond_atom_site_label_A
_geom_hbond_distance_DH
_geom_hbond_distance_HA
_geom_hbond_distance_DA
_geom_hbond_angle_DHA
_geom_hbond_site_symmetry_A
O8 H1W O6 0.890(19) 1.86(2) 2.748(7) 172(5) 2_766
O8 H2W O5 0.885(19) 1.89(2) 2.769(7) 170(7) 1_764
O9 H3W O4 0.897(19) 1.88(2) 2.776(6) 176(6) 2_666
O9 H4W O10 0.89(2) 1.94(3) 2.782(9) 159(6) 2_766

loop_
_geom_torsion_atom_site_label_1
_geom_torsion_atom_site_label_2
_geom_torsion_atom_site_label_3
_geom_torsion_atom_site_label_4
_geom_torsion
_geom_torsion_site_symmetry_1
N6 Zn2 O1 C23 52.1(4) .
O2 Zn2 O1 C23 -53.3(4) 2_656
O3 Zn2 O1 C23 -179.1(4) 1_655
O4 Zn2 O1 C23 -145.2(4) 1_655
C24 Zn2 O1 C23 -157.2(4) 1_655
C14 N1 N2 C13 -1.3(7) .
C7 N1 N2 C13 -179.7(6) .
O9 Zn1 N3 C14 113.4(6) .
O9 Zn1 N3 C14 -66.6(6) 2_875
O8 Zn1 N3 C14 -158.1(6) .
O8 Zn1 N3 C14 21.9(6) 2_875
O9 Zn1 N3 C13 -61.5(5) .
O9 Zn1 N3 C13 118.5(5) 2_875
O8 Zn1 N3 C13 27.0(5) .
O8 Zn1 N3 C13 -153.0(5) 2_875
C16 N4 N5 C15 1.4(8) .
C10 N4 N5 C15 -179.2(7) .
O1 Zn2 N6 C16 142.6(5) .
O2 Zn2 N6 C16 -110.0(5) 2_656
O3 Zn2 N6 C16 -6.8(5) 1_655
O4 Zn2 N6 C16 3.2(8) 1_655
C24 Zn2 N6 C16 -5.1(6) 1_655
O1 Zn2 N6 C15 -47.9(6) .
O2 Zn2 N6 C15 59.5(6) 2_656
O3 Zn2 N6 C15 162.7(6) 1_655
O4 Zn2 N6 C15 172.7(5) 1_655
C24 Zn2 N6 C15 164.4(5) 1_655
C6 C1 C2 C3 2.9(10) .
C7 C1 C2 C3 -178.5(6) .
C6 C1 C2 C8 -179.5(7) .
C7 C1 C2 C8 -0.9(10) .
C1 C2 C3 C4 -1.0(10) .
C8 C2 C3 C4 -178.5(7) .
C1 C2 C3 C9 179.9(7) .
C8 C2 C3 C9 2.4(11) .
C2 C3 C4 C5 -2.7(10) .
C9 C3 C4 C5 176.4(7) .
C2 C3 C4 C10 174.1(6) .
C9 C3 C4 C10 -6.8(10) .
C3 C4 C5 C6 4.4(9) .
C10 C4 C5 C6 -172.5(6) .
C3 C4 C5 C11 -175.8(6) .
C10 C4 C5 C11 7.4(9) .
C2 C1 C6 C5 -1.2(10) .
C7 C1 C6 C5 -179.8(6) .
C2 C1 C6 C12 -177.0(7) .
C7 C1 C6 C12 4.4(10) .
C4 C5 C6 C1 -2.4(9) .
C11 C5 C6 C1 177.8(6) .
C4 C5 C6 C12 173.4(6) .
C11 C5 C6 C12 -6.4(10) .
C14 N1 C7 C1 20.4(12) .
N2 N1 C7 C1 -161.6(7) .
C6 C1 C7 N1 -104.0(8) .
C2 C1 C7 N1 77.4(9) .
C16 N4 C10 C4 -23.2(11) .
N5 N4 C10 C4 157.5(7) .
C3 C4 C10 N4 101.3(8) .
C5 C4 C10 N4 -81.8(8) .
N1 N2 C13 N3 1.1(7) .
C14 N3 C13 N2 -0.5(7) .
Zn1 N3 C13 N2 175.7(4) .
N2 N1 C14 N3 1.0(8) .
C7 N1 C14 N3 179.2(7) .
C13 N3 C14 N1 -0.3(7) .
Zn1 N3 C14 N1 -175.9(4) .
N4 N5 C15 N6 -1.1(8) .
C16 N6 C15 N5 0.3(8) .
Zn2 N6 C15 N5 -170.6(5) .
N5 N4 C16 N6 -1.3(8) .
C10 N4 C16 N6 179.3(7) .
C15 N6 C16 N4 0.6(7) .
Zn2 N6 C16 N4 172.8(4) .
C22 C17 C18 C19 1.1(8) .
C23 C17 C18 C19 179.7(5) .
C17 C18 C19 C20 -2.8(8) .
C17 C18 C19 C24 177.6(5) .
C18 C19 C20 C21 2.9(8) .
C24 C19 C20 C21 -177.6(5) .
C19 C20 C21 C22 -1.2(8) .
C19 C20 C21 S1 -176.6(4) .
O6 S1 C21 C22 43.3(6) .
O5 S1 C21 C22 164.1(5) .
O7 S1 C21 C22 -76.0(5) .
O6 S1 C21 C20 -141.3(5) .
O5 S1 C21 C20 -20.6(6) .
O7 S1 C21 C20 99.4(5) .
C20 C21 C22 C17 -0.5(8) .
S1 C21 C22 C17 174.9(4) .
C18 C17 C22 C21 0.5(8) .
C23 C17 C22 C21 -178.1(5) .
Zn2 O2 C23 O1 101.0(6) 2_656
Zn2 O2 C23 C17 -78.0(5) 2_656
Zn2 O1 C23 O2 -9.4(7) .
Zn2 O1 C23 C17 169.6(3) .
C22 C17 C23 O2 158.4(5) .
C18 C17 C23 O2 -20.2(8) .
C22 C17 C23 O1 -20.6(8) .
C18 C17 C23 O1 160.8(5) .
Zn2 O4 C24 O3 4.0(5) 1_455
Zn2 O4 C24 C19 -176.8(5) 1_455
Zn2 O3 C24 O4 -4.6(6) 1_455
Zn2 O3 C24 C19 176.2(4) 1_455
C20 C19 C24 O4 -16.9(8) .
C18 C19 C24 O4 162.7(5) .
C20 C19 C24 O3 162.3(5) .
C18 C19 C24 O3 -18.1(8) .
